data_7048761
loop_
_publ_author_name
'Ma, Meimei'
'Wang, Huanhuan'
'Wang, Juju'
'Shen, Lingyi'
'Zhao, Yanxia'
'Xu, Wen-Hua'
'Wu, Biao'
'Yang, Xiao-Juan'

_publ_section_title
;
 Mg-Mg-bonded compounds with N,N'-dipp-substituted phenanthrene-diamido
 and o-phenylene-diamino ligands.
;
_journal_issue 7
_journal_name_full 'Dalton transactions (Cambridge, England : 2003)'
_journal_page_first 2295
_journal_page_last 2299
_journal_paper_doi 10.1039/c9dt00028c
_journal_volume 48
_journal_year 2019
_chemical_formula_sum 'C50 H65 K Mg N2 O3'
_chemical_formula_weight 805.45
_space_group_crystal_system triclinic
_space_group_IT_number 2
_space_group_name_Hall '-P 1'
_space_group_name_H-M_alt 'P -1'
_symmetry_space_group_name_Hall '-P 1'
_symmetry_space_group_name_H-M 'P -1'
_atom_sites_solution_hydrogens geom
_atom_sites_solution_primary direct
_atom_sites_solution_secondary difmap
_audit_creation_method SHELXL-2014/7
_audit_update_record
;
2017-12-26 deposited with the CCDC.
2019-01-18 downloaded from the CCDC.
;
_cell_angle_alpha 78.553(3)
_cell_angle_beta 71.205(2)
_cell_angle_gamma 62.174(2)
_cell_formula_units_Z 2
_cell_length_a 12.886(2)
_cell_length_b 12.993(2)
_cell_length_c 16.345(3)
_cell_measurement_reflns_used 4689
_cell_measurement_temperature 153(2)
_cell_measurement_theta_max 25.27
_cell_measurement_theta_min 2.54
_cell_volume 2287.3(7)
_computing_cell_refinement 'Bruker SMART'
_computing_data_collection 'Bruker SMART APEX II'
_computing_data_reduction 'Bruker SAINT'
_computing_molecular_graphics SHELXTL
_computing_publication_material SHELXTL
_computing_structure_refinement 'SHELXL-2014/7 (Sheldrick, 2014)'
_computing_structure_solution 'SHELXL-2014/7 (Sheldrick, 2014)'
_diffrn_ambient_temperature 153(2)
_diffrn_detector_area_resol_mean 'fine-focus sealed tube'
_diffrn_measured_fraction_theta_full 0.962
_diffrn_measured_fraction_theta_max 0.958
_diffrn_measurement_device_type 'Bruker APEX II area detector'
_diffrn_measurement_method '\w scan'
_diffrn_radiation_type MoK\a
_diffrn_radiation_wavelength 0.71073
_diffrn_reflns_av_R_equivalents 0.0409
_diffrn_reflns_av_unetI/netI 0.0728
_diffrn_reflns_Laue_measured_fraction_full 0.962
_diffrn_reflns_Laue_measured_fraction_max 0.958
_diffrn_reflns_limit_h_max 15
_diffrn_reflns_limit_h_min -15
_diffrn_reflns_limit_k_max 15
_diffrn_reflns_limit_k_min -13
_diffrn_reflns_limit_l_max 19
_diffrn_reflns_limit_l_min -19
_diffrn_reflns_number 14819
_diffrn_reflns_point_group_measured_fraction_full 0.962
_diffrn_reflns_point_group_measured_fraction_max 0.958
_diffrn_reflns_theta_full 25.242
_diffrn_reflns_theta_max 25.288
_diffrn_reflns_theta_min 1.931
_exptl_absorpt_coefficient_mu 0.172
_exptl_absorpt_correction_type multi-scan
_exptl_absorpt_process_details SADABS
_exptl_crystal_colour YELLOW
_exptl_crystal_density_diffrn 1.169
_exptl_crystal_description block
_exptl_crystal_F_000 868
_exptl_crystal_size_max 0.350
_exptl_crystal_size_mid 0.350
_exptl_crystal_size_min 0.300
_exptl_transmission_factor_max 0.7452
_exptl_transmission_factor_min 0.4877
_refine_diff_density_max 0.682
_refine_diff_density_min -0.264
_refine_diff_density_rms 0.059
_refine_ls_extinction_method none
_refine_ls_goodness_of_fit_ref 1.014
_refine_ls_hydrogen_treatment constr
_refine_ls_matrix_type full
_refine_ls_number_parameters 522
_refine_ls_number_reflns 7982
_refine_ls_number_restraints 0
_refine_ls_restrained_S_all 1.014
_refine_ls_R_factor_all 0.0738
_refine_ls_R_factor_gt 0.0469
_refine_ls_shift/su_max 0.000
_refine_ls_shift/su_mean 0.000
_refine_ls_structure_factor_coef Fsqd
_refine_ls_weighting_details 'w=1/[\s^2^(Fo^2^)+(0.0600P)^2^+0.5853P] where P=(Fo^2^+2Fc^2^)/3'
_refine_ls_weighting_scheme calc
_refine_ls_wR_factor_gt 0.1207
_refine_ls_wR_factor_ref 0.1330
_reflns_Friedel_coverage 0.000
_reflns_number_gt 5671
_reflns_number_total 7982
_reflns_threshold_expression 'I > 2\s(I)'
_cod_data_source_file c9dt00028c2.cif
_cod_data_source_block 2
_cod_depositor_comments
;
The following automatic conversions were performed:

'_exptl_absorpt_correction_type' value 'Multi-scan' changed to
'multi-scan' according to
/home/data/users/saulius/crontab/automatic-downloads/rss-feeds/RSC/lib/dictionaries/cif_core.dic
dictionary named 'cif_core.dic' version 2.4.2 from 2011-04-26.

Automatic conversion script
Id: cif_fix_values 4973 2017-02-22 13:04:09Z antanas 

 Adding full bibliography for 7048761--7048764.cif.
;
_cod_original_cell_volume 2287.4(7)
_cod_database_code 7048761
_shelx_shelxl_version_number 2014/7
_shelx_space_group_comment
;
The symmetry employed for this shelxl refinement is uniquely defined
by the following loop, which should always be used as a source of
symmetry information in preference to the above space-group names.
They are only intended as comments.
;
_shelx_estimated_absorpt_t_min 0.942
_shelx_estimated_absorpt_t_max 0.950

loop_
_space_group_symop_operation_xyz
'x, y, z'
'-x, -y, -z'

loop_
_atom_site_label
_atom_site_type_symbol
_atom_site_fract_x
_atom_site_fract_y
_atom_site_fract_z
_atom_site_U_iso_or_equiv
_atom_site_adp_type
_atom_site_occupancy
_atom_site_site_symmetry_order
_atom_site_calc_flag
_atom_site_refinement_flags_posn
_atom_site_refinement_flags_adp
K1 K 0.67448(5) 0.21547(5) 0.25488(4) 0.02855(16) Uani 1 1 d . .
Mg1 Mg 0.58538(6) 0.46027(6) 0.41476(4) 0.01382(18) Uani 1 1 d . .
N2 N 0.59402(15) 0.48164(15) 0.28479(11) 0.0131(4) Uani 1 1 d . .
N1 N 0.76251(15) 0.34709(16) 0.36501(11) 0.0132(4) Uani 1 1 d . .
O6 O 0.86375(17) 0.01013(16) 0.21630(12) 0.0360(5) Uani 1 1 d . .
O5 O 0.65111(18) 0.15422(16) 0.11424(13) 0.0387(5) Uani 1 1 d . .
O4 O 0.51816(16) 0.14937(17) 0.37698(12) 0.0369(5) Uani 1 1 d . .
C53 C 0.84465(18) 0.31353(18) 0.41620(13) 0.0134(5) Uani 1 1 d . .
C2 C 0.71126(19) 0.42362(18) 0.23137(13) 0.0134(5) Uani 1 1 d . .
C1 C 0.80157(19) 0.34985(19) 0.27490(13) 0.0134(5) Uani 1 1 d . .
C57 C 0.84169(19) 0.22984(19) 0.48542(13) 0.0144(5) Uani 1 1 d . .
C54 C 0.92287(19) 0.36720(19) 0.40360(14) 0.0156(5) Uani 1 1 d . .
C6 C 0.92352(19) 0.27790(19) 0.22472(14) 0.0157(5) Uani 1 1 d . .
C66 C 0.5273(2) 0.6836(2) 0.21977(13) 0.0174(5) Uani 1 1 d . .
C3 C 0.74126(19) 0.42557(19) 0.13805(14) 0.0159(5) Uani 1 1 d . .
C64 C 0.9211(2) 0.1958(2) 0.53700(14) 0.0194(5) Uani 1 1 d . .
H64 H 0.9189 0.1397 0.5839 0.023 Uiso 1 1 calc R U
C70 C 0.38915(19) 0.59129(19) 0.26631(14) 0.0159(5) Uani 1 1 d . .
C58 C 0.7548(2) 0.1741(2) 0.50104(14) 0.0170(5) Uani 1 1 d . .
H58 H 0.6763 0.2373 0.4912 0.020 Uiso 1 1 calc R U
C7 C 1.0133(2) 0.18626(19) 0.26364(15) 0.0184(5) Uani 1 1 d . .
H7 H 0.9906 0.1663 0.3237 0.022 Uiso 1 1 calc R U
C67 C 0.4368(2) 0.7812(2) 0.18956(14) 0.0218(5) Uani 1 1 d . .
H67 H 0.4524 0.8466 0.1636 0.026 Uiso 1 1 calc R U
C55 C 1.0023(2) 0.3285(2) 0.45599(15) 0.0203(5) Uani 1 1 d . .
H55 H 1.0569 0.3623 0.4467 0.024 Uiso 1 1 calc R U
C71 C 0.36170(19) 0.4871(2) 0.30443(14) 0.0172(5) Uani 1 1 d . .
H71 H 0.4262 0.4327 0.3340 0.021 Uiso 1 1 calc R U
C61 C 0.9183(2) 0.4692(2) 0.33836(15) 0.0205(5) Uani 1 1 d . .
H61 H 0.8578 0.4837 0.3065 0.025 Uiso 1 1 calc R U
C56 C 1.0035(2) 0.2425(2) 0.52096(15) 0.0213(5) Uani 1 1 d . .
H56 H 1.0604 0.2154 0.5545 0.026 Uiso 1 1 calc R U
C69 C 0.3016(2) 0.6914(2) 0.23580(15) 0.0213(5) Uani 1 1 d . .
H69 H 0.2240 0.6952 0.2422 0.026 Uiso 1 1 calc R U
C65 C 0.50506(19) 0.58533(19) 0.25534(13) 0.0153(5) Uani 1 1 d . .
C5 C 0.9586(2) 0.2971(2) 0.13343(15) 0.0203(5) Uani 1 1 d . .
C68 C 0.3257(2) 0.7852(2) 0.19642(15) 0.0237(6) Uani 1 1 d . .
H68 H 0.2662 0.8518 0.1743 0.028 Uiso 1 1 calc R U
C14 C 0.6506(2) 0.4783(2) 0.09115(15) 0.0197(5) Uani 1 1 d . .
H14 H 0.5671 0.5082 0.1223 0.024 Uiso 1 1 calc R U
C111 C 0.6443(2) 0.6882(2) 0.21770(15) 0.0215(5) Uani 1 1 d . .
C4 C 0.8655(2) 0.3723(2) 0.08875(14) 0.0196(5) Uani 1 1 d . .
C8 C 1.1308(2) 0.1266(2) 0.21688(16) 0.0259(6) Uani 1 1 d . .
H8 H 1.1884 0.0666 0.2448 0.031 Uiso 1 1 calc R U
C13 C 0.6809(2) 0.4869(2) 0.00293(15) 0.0269(6) Uani 1 1 d . .
H13 H 0.6186 0.5212 -0.0265 0.032 Uiso 1 1 calc R U
C60 C 0.8031(2) 0.0828(2) 0.43484(15) 0.0233(5) Uani 1 1 d . .
H60A H 0.8741 0.0143 0.4475 0.035 Uiso 1 1 calc R U
H60B H 0.8266 0.1160 0.3765 0.035 Uiso 1 1 calc R U
H60C H 0.7394 0.0597 0.4383 0.035 Uiso 1 1 calc R U
C63 C 0.8738(2) 0.5791(2) 0.38521(17) 0.0298(6) Uani 1 1 d . .
H63A H 0.7943 0.5946 0.4265 0.045 Uiso 1 1 calc R U
H63B H 0.8662 0.6455 0.3429 0.045 Uiso 1 1 calc R U
H63C H 0.9322 0.5676 0.4163 0.045 Uiso 1 1 calc R U
C10 C 1.0815(2) 0.2361(2) 0.08765(15) 0.0280(6) Uani 1 1 d . .
H10 H 1.1060 0.2528 0.0271 0.034 Uiso 1 1 calc R U
C9 C 1.1665(2) 0.1534(2) 0.12856(17) 0.0311(6) Uani 1 1 d . .
H9 H 1.2490 0.1147 0.0968 0.037 Uiso 1 1 calc R U
C73 C 0.2394(2) 0.5189(2) 0.37222(16) 0.0266(6) Uani 1 1 d . .
H73A H 0.2361 0.5598 0.4180 0.040 Uiso 1 1 calc R U
H73B H 0.2301 0.4476 0.3973 0.040 Uiso 1 1 calc R U
H73C H 0.1735 0.5695 0.3449 0.040 Uiso 1 1 calc R U
C59 C 0.7260(2) 0.1225(2) 0.59239(15) 0.0290(6) Uani 1 1 d . .
H59A H 0.7997 0.0557 0.6029 0.044 Uiso 1 1 calc R U
H59B H 0.6630 0.0969 0.5997 0.044 Uiso 1 1 calc R U
H59C H 0.6968 0.1817 0.6337 0.044 Uiso 1 1 calc R U
C014 C 0.6157(2) 0.7798(2) 0.27825(17) 0.0289(6) Uani 1 1 d . .
H01A H 0.5609 0.8567 0.2586 0.043 Uiso 1 1 calc R U
H01B H 0.6914 0.7812 0.2775 0.043 Uiso 1 1 calc R U
H01C H 0.5765 0.7601 0.3373 0.043 Uiso 1 1 calc R U
C015 C 0.7139(2) 0.7130(2) 0.12581(16) 0.0310(6) Uani 1 1 d . .
H01D H 0.7315 0.6540 0.0878 0.047 Uiso 1 1 calc R U
H01E H 0.7904 0.7102 0.1277 0.047 Uiso 1 1 calc R U
H01F H 0.6640 0.7904 0.1035 0.047 Uiso 1 1 calc R U
C72 C 0.3709(2) 0.4213(2) 0.23235(16) 0.0301(6) Uani 1 1 d . .
H72A H 0.3077 0.4717 0.2025 0.045 Uiso 1 1 calc R U
H72B H 0.3595 0.3511 0.2575 0.045 Uiso 1 1 calc R U
H72C H 0.4512 0.3991 0.1909 0.045 Uiso 1 1 calc R U
C41 C 0.4514(2) 0.1891(2) 0.46318(18) 0.0338(6) Uani 1 1 d . .
H41A H 0.4202 0.2747 0.4630 0.041 Uiso 1 1 calc R U
H41B H 0.5043 0.1515 0.5032 0.041 Uiso 1 1 calc R U
C11 C 0.8918(2) 0.3882(2) -0.00188(16) 0.0327(7) Uani 1 1 d . .
H11 H 0.9745 0.3581 -0.0348 0.039 Uiso 1 1 calc R U
C12 C 0.8027(2) 0.4455(3) -0.04445(16) 0.0374(7) Uani 1 1 d . .
H12 H 0.8235 0.4571 -0.1057 0.045 Uiso 1 1 calc R U
C43 C 0.3266(2) 0.1519(2) 0.4056(2) 0.0402(7) Uani 1 1 d . .
H43A H 0.2873 0.1003 0.4105 0.048 Uiso 1 1 calc R U
H43B H 0.2763 0.2308 0.3840 0.048 Uiso 1 1 calc R U
C62 C 1.0413(2) 0.4461(2) 0.27098(17) 0.0321(6) Uani 1 1 d . .
H62A H 1.1016 0.4349 0.3003 0.048 Uiso 1 1 calc R U
H62B H 1.0316 0.5129 0.2288 0.048 Uiso 1 1 calc R U
H62C H 1.0689 0.3759 0.2411 0.048 Uiso 1 1 calc R U
C45 C 0.5972(3) 0.2261(3) 0.04697(18) 0.0383(7) Uani 1 1 d . .
H45A H 0.6565 0.2072 -0.0105 0.046 Uiso 1 1 calc R U
H45B H 0.5672 0.3096 0.0554 0.046 Uiso 1 1 calc R U
C42 C 0.3474(3) 0.1550(3) 0.4905(2) 0.0404(7) Uani 1 1 d . .
H42A H 0.3700 0.0776 0.5222 0.048 Uiso 1 1 calc R U
H42B H 0.2740 0.2133 0.5276 0.048 Uiso 1 1 calc R U
C44 C 0.4548(3) 0.1032(3) 0.3485(2) 0.0379(7) Uani 1 1 d . .
H44A H 0.4933 0.0170 0.3547 0.045 Uiso 1 1 calc R U
H44B H 0.4555 0.1277 0.2871 0.045 Uiso 1 1 calc R U
C50 C 0.9668(3) -0.1873(3) 0.18850(19) 0.0400(7) Uani 1 1 d . .
H50A H 0.9052 -0.2057 0.1792 0.048 Uiso 1 1 calc R U
H50B H 1.0340 -0.2605 0.2026 0.048 Uiso 1 1 calc R U
C46 C 0.4936(3) 0.1979(3) 0.0548(2) 0.0413(7) Uani 1 1 d . .
H46A H 0.4743 0.2118 -0.0015 0.050 Uiso 1 1 calc R U
H46B H 0.4197 0.2451 0.0983 0.050 Uiso 1 1 calc R U
C49 C 0.9109(3) -0.1026(3) 0.2590(2) 0.0451(8) Uani 1 1 d . .
H49A H 0.8450 -0.1159 0.3042 0.054 Uiso 1 1 calc R U
H49B H 0.9730 -0.1109 0.2862 0.054 Uiso 1 1 calc R U
C48 C 0.6567(3) 0.0425(3) 0.1089(2) 0.0461(8) Uani 1 1 d . .
H48A H 0.6580 -0.0025 0.1653 0.055 Uiso 1 1 calc R U
H48B H 0.7305 -0.0031 0.0646 0.055 Uiso 1 1 calc R U
C52 C 0.9528(3) 0.0037(3) 0.13508(19) 0.0447(8) Uani 1 1 d . .
H52A H 1.0134 0.0263 0.1410 0.054 Uiso 1 1 calc R U
H52B H 0.9132 0.0570 0.0905 0.054 Uiso 1 1 calc R U
C47 C 0.5418(3) 0.0692(3) 0.0836(2) 0.0528(9) Uani 1 1 d . .
H47A H 0.5614 0.0212 0.0359 0.063 Uiso 1 1 calc R U
H47B H 0.4815 0.0541 0.1336 0.063 Uiso 1 1 calc R U
C51 C 1.0140(3) -0.1211(3) 0.1097(2) 0.0502(8) Uani 1 1 d . .
H51A H 1.1036 -0.1522 0.0958 0.060 Uiso 1 1 calc R U
H51B H 0.9918 -0.1267 0.0586 0.060 Uiso 1 1 calc R U

loop_
_atom_site_aniso_label
_atom_site_aniso_U_11
_atom_site_aniso_U_22
_atom_site_aniso_U_33
_atom_site_aniso_U_23
_atom_site_aniso_U_13
_atom_site_aniso_U_12
K1 0.0329(3) 0.0247(3) 0.0362(3) -0.0050(2) -0.0068(2) -0.0193(3)
Mg1 0.0132(4) 0.0152(4) 0.0123(4) -0.0026(3) -0.0014(3) -0.0061(3)
N2 0.0115(9) 0.0147(10) 0.0117(9) -0.0015(7) -0.0020(7) -0.0048(7)
N1 0.0122(9) 0.0155(10) 0.0115(9) -0.0014(7) -0.0015(7) -0.0065(8)
O6 0.0386(11) 0.0316(11) 0.0313(10) -0.0041(9) -0.0068(8) -0.0108(9)
O5 0.0540(13) 0.0285(11) 0.0470(12) -0.0015(9) -0.0283(10) -0.0192(9)
O4 0.0312(10) 0.0441(12) 0.0391(11) -0.0142(9) 0.0015(8) -0.0218(9)
C53 0.0113(10) 0.0137(11) 0.0131(10) -0.0046(9) -0.0009(8) -0.0036(9)
C2 0.0147(11) 0.0125(11) 0.0142(11) -0.0036(9) 0.0003(9) -0.0085(9)
C1 0.0135(11) 0.0143(11) 0.0152(11) -0.0039(9) -0.0008(9) -0.0091(9)
C57 0.0146(11) 0.0115(11) 0.0153(11) -0.0038(9) -0.0026(9) -0.0038(9)
C54 0.0136(11) 0.0164(12) 0.0163(11) -0.0045(9) -0.0016(9) -0.0062(9)
C6 0.0166(11) 0.0152(11) 0.0180(11) -0.0044(9) -0.0024(9) -0.0091(9)
C66 0.0197(12) 0.0195(12) 0.0117(11) -0.0051(9) -0.0001(9) -0.0086(10)
C3 0.0168(11) 0.0137(11) 0.0174(11) -0.0032(9) -0.0022(9) -0.0075(9)
C64 0.0182(12) 0.0184(12) 0.0179(11) -0.0011(10) -0.0041(9) -0.0053(10)
C70 0.0161(11) 0.0172(12) 0.0136(11) -0.0049(9) -0.0025(9) -0.0060(9)
C58 0.0185(12) 0.0159(12) 0.0182(11) 0.0008(9) -0.0054(9) -0.0090(9)
C7 0.0181(12) 0.0171(12) 0.0188(11) -0.0041(10) -0.0028(9) -0.0070(10)
C67 0.0301(14) 0.0176(12) 0.0156(11) 0.0009(10) -0.0056(10) -0.0097(10)
C55 0.0154(11) 0.0258(13) 0.0238(12) -0.0064(10) -0.0037(9) -0.0112(10)
C71 0.0151(11) 0.0199(12) 0.0199(11) -0.0021(10) -0.0062(9) -0.0088(9)
C61 0.0230(12) 0.0241(13) 0.0208(12) 0.0003(10) -0.0061(10) -0.0158(10)
C56 0.0182(12) 0.0232(13) 0.0240(12) -0.0023(10) -0.0108(10) -0.0065(10)
C69 0.0166(12) 0.0247(13) 0.0208(12) -0.0037(10) -0.0070(9) -0.0053(10)
C65 0.0172(11) 0.0163(12) 0.0101(10) -0.0032(9) -0.0021(9) -0.0055(9)
C5 0.0178(12) 0.0216(13) 0.0212(12) -0.0039(10) -0.0017(9) -0.0095(10)
C68 0.0251(13) 0.0176(13) 0.0216(12) -0.0026(10) -0.0089(10) -0.0016(10)
C14 0.0206(12) 0.0191(12) 0.0182(11) -0.0044(10) -0.0029(9) -0.0078(10)
C111 0.0225(12) 0.0250(13) 0.0218(12) -0.0058(10) 0.0000(10) -0.0163(11)
C4 0.0208(12) 0.0211(13) 0.0152(11) -0.0032(10) -0.0006(9) -0.0097(10)
C8 0.0184(12) 0.0243(14) 0.0290(14) -0.0075(11) -0.0052(10) -0.0029(10)
C13 0.0304(14) 0.0289(14) 0.0175(12) -0.0018(11) -0.0092(10) -0.0078(11)
C60 0.0259(13) 0.0211(13) 0.0273(13) -0.0045(11) -0.0068(10) -0.0129(11)
C63 0.0392(15) 0.0244(14) 0.0306(14) 0.0002(11) -0.0086(12) -0.0188(12)
C10 0.0202(13) 0.0380(15) 0.0167(12) -0.0066(11) 0.0045(10) -0.0095(11)
C9 0.0145(12) 0.0361(16) 0.0313(14) -0.0089(12) 0.0012(10) -0.0037(11)
C73 0.0253(13) 0.0315(15) 0.0266(13) -0.0090(11) 0.0011(10) -0.0176(11)
C59 0.0386(15) 0.0353(15) 0.0220(13) 0.0002(11) -0.0031(11) -0.0271(13)
C014 0.0315(14) 0.0290(15) 0.0329(14) -0.0075(12) -0.0071(11) -0.0173(12)
C015 0.0347(15) 0.0327(15) 0.0303(14) -0.0055(12) 0.0012(11) -0.0233(12)
C72 0.0356(15) 0.0310(15) 0.0277(14) -0.0113(12) 0.0002(11) -0.0194(12)
C41 0.0333(15) 0.0295(15) 0.0400(16) -0.0109(13) -0.0007(12) -0.0171(12)
C11 0.0223(13) 0.0420(17) 0.0199(13) -0.0022(12) 0.0006(10) -0.0066(12)
C12 0.0333(15) 0.0511(19) 0.0123(12) 0.0002(12) -0.0019(11) -0.0091(14)
C43 0.0300(15) 0.0263(15) 0.068(2) -0.0119(14) -0.0071(14) -0.0154(12)
C62 0.0359(15) 0.0382(16) 0.0294(14) -0.0015(12) 0.0009(12) -0.0283(13)
C45 0.0526(18) 0.0346(16) 0.0292(15) -0.0015(13) -0.0150(13) -0.0178(14)
C42 0.0344(16) 0.0292(16) 0.0536(19) -0.0156(14) 0.0093(13) -0.0191(13)
C44 0.0386(16) 0.0296(16) 0.0501(18) -0.0108(14) -0.0087(13) -0.0173(13)
C50 0.0400(17) 0.0367(17) 0.0453(17) -0.0111(14) -0.0126(14) -0.0142(14)
C46 0.0437(18) 0.0431(18) 0.0393(17) -0.0073(14) -0.0162(14) -0.0153(14)
C49 0.058(2) 0.0366(17) 0.0401(17) -0.0023(14) -0.0184(15) -0.0160(15)
C48 0.054(2) 0.0278(16) 0.068(2) -0.0052(15) -0.0304(17) -0.0164(14)
C52 0.0456(18) 0.0444(19) 0.0429(18) -0.0021(15) -0.0005(14) -0.0258(15)
C47 0.062(2) 0.0386(18) 0.078(2) -0.0053(17) -0.0400(19) -0.0237(16)
C51 0.0488(19) 0.052(2) 0.0474(19) -0.0148(16) 0.0040(15) -0.0263(16)

loop_
_atom_type_symbol
_atom_type_description
_atom_type_scat_dispersion_real
_atom_type_scat_dispersion_imag
_atom_type_scat_source
C C 0.0033 0.0016 'International Tables Vol C Tables 4.2.6.8 and 6.1.1.4'
H H 0.0000 0.0000 'International Tables Vol C Tables 4.2.6.8 and 6.1.1.4'
N N 0.0061 0.0033 'International Tables Vol C Tables 4.2.6.8 and 6.1.1.4'
O O 0.0106 0.0060 'International Tables Vol C Tables 4.2.6.8 and 6.1.1.4'
Mg Mg 0.0486 0.0363 'International Tables Vol C Tables 4.2.6.8 and 6.1.1.4'
K K 0.2009 0.2494 'International Tables Vol C Tables 4.2.6.8 and 6.1.1.4'

loop_
_geom_angle_atom_site_label_1
_geom_angle_atom_site_label_2
_geom_angle_atom_site_label_3
_geom_angle
_geom_angle_site_symmetry_1
_geom_angle_site_symmetry_3
O6 K1 O4 100.73(6) . .
O6 K1 O5 74.95(6) . .
O4 K1 O5 98.35(6) . .
O6 K1 C2 120.17(6) . .
O4 K1 C2 131.25(6) . .
O5 K1 C2 116.06(6) . .
O6 K1 C1 99.99(6) . .
O4 K1 C1 128.14(6) . .
O5 K1 C1 132.90(6) . .
C2 K1 C1 27.63(6) . .
O6 K1 N2 144.46(6) . .
O4 K1 N2 106.57(6) . .
O5 K1 N2 121.83(5) . .
C2 K1 N2 25.91(5) . .
C1 K1 N2 44.89(5) . .
O6 K1 C3 109.64(6) . .
O4 K1 C3 149.60(6) . .
O5 K1 C3 90.90(6) . .
C2 K1 C3 25.92(6) . .
C1 K1 C3 45.79(6) . .
N2 K1 C3 45.55(5) . .
O6 K1 N1 105.11(6) . .
O4 K1 N1 104.48(5) . .
O5 K1 N1 156.65(5) . .
C2 K1 N1 43.08(5) . .
C1 K1 N1 23.82(5) . .
N2 K1 N1 46.34(4) . .
C3 K1 N1 66.80(5) . .
O6 K1 C6 77.56(6) . .
O4 K1 C6 141.84(6) . .
O5 K1 C6 117.31(6) . .
C2 K1 C6 44.00(5) . .
C1 K1 C6 24.09(5) . .
N2 K1 C6 66.91(5) . .
C3 K1 C6 48.98(5) . .
N1 K1 C6 42.51(5) . .
O6 K1 Mg1 133.56(5) . .
O4 K1 Mg1 86.55(5) . .
O5 K1 Mg1 149.89(4) . .
C2 K1 Mg1 46.52(4) . .
C1 K1 Mg1 46.23(4) . .
N2 K1 Mg1 30.48(3) . .
C3 K1 Mg1 71.77(4) . .
N1 K1 Mg1 30.50(3) . .
C6 K1 Mg1 69.70(4) . .
N1 Mg1 N2 79.37(7) . .
N1 Mg1 Mg1 138.84(6) . 2_666
N2 Mg1 Mg1 141.77(6) . 2_666
N1 Mg1 K1 58.52(6) . .
N2 Mg1 K1 52.10(5) . .
Mg1 Mg1 K1 136.81(4) 2_666 .
C2 N2 C65 121.77(17) . .
C2 N2 Mg1 114.03(13) . .
C65 N2 Mg1 117.77(14) . .
C2 N2 K1 64.40(11) . .
C65 N2 K1 129.42(14) . .
Mg1 N2 K1 97.42(6) . .
C1 N1 C53 121.56(17) . .
C1 N1 Mg1 114.82(13) . .
C53 N1 Mg1 117.79(13) . .
C1 N1 K1 60.86(11) . .
C53 N1 K1 138.14(13) . .
Mg1 N1 K1 90.99(6) . .
C49 O6 C52 105.4(2) . .
C49 O6 K1 136.76(17) . .
C52 O6 K1 117.67(16) . .
C45 O5 C48 104.4(2) . .
C45 O5 K1 129.81(16) . .
C48 O5 K1 123.21(17) . .
C44 O4 C41 109.1(2) . .
C44 O4 K1 117.08(16) . .
C41 O4 K1 129.60(15) . .
C57 C53 N1 118.36(19) . .
C57 C53 C54 119.45(19) . .
N1 C53 C54 122.04(19) . .
N2 C2 C1 115.49(18) . .
N2 C2 C3 124.65(19) . .
C1 C2 C3 119.54(19) . .
N2 C2 K1 89.69(12) . .
C1 C2 K1 81.03(13) . .
C3 C2 K1 93.15(13) . .
N1 C1 C2 115.67(18) . .
N1 C1 C6 124.92(19) . .
C2 C1 C6 119.28(19) . .
N1 C1 K1 95.32(12) . .
C2 C1 K1 71.34(12) . .
C6 C1 K1 98.21(13) . .
C64 C57 C53 119.5(2) . .
C64 C57 C58 120.7(2) . .
C53 C57 C58 119.78(19) . .
C55 C54 C53 118.8(2) . .
C55 C54 C61 119.0(2) . .
C53 C54 C61 122.15(19) . .
C5 C6 C7 116.9(2) . .
C5 C6 C1 120.48(19) . .
C7 C6 C1 122.6(2) . .
C5 C6 K1 102.13(14) . .
C7 C6 K1 110.66(14) . .
C1 C6 K1 57.69(11) . .
C67 C66 C65 118.7(2) . .
C67 C66 C111 119.4(2) . .
C65 C66 C111 121.8(2) . .
C14 C3 C4 117.2(2) . .
C14 C3 C2 122.6(2) . .
C4 C3 C2 120.28(19) . .
C14 C3 K1 101.57(14) . .
C4 C3 K1 107.33(14) . .
C2 C3 K1 60.92(11) . .
C56 C64 C57 121.0(2) . .
C56 C64 H64 119.5 . .
C57 C64 H64 119.5 . .
C69 C70 C65 119.2(2) . .
C69 C70 C71 119.6(2) . .
C65 C70 C71 121.02(19) . .
C59 C58 C57 113.90(19) . .
C59 C58 C60 110.68(19) . .
C57 C58 C60 110.81(18) . .
C59 C58 H58 107.0 . .
C57 C58 H58 107.0 . .
C60 C58 H58 107.0 . .
C8 C7 C6 122.0(2) . .
C8 C7 H7 119.0 . .
C6 C7 H7 119.0 . .
C68 C67 C66 121.8(2) . .
C68 C67 H67 119.1 . .
C66 C67 H67 119.1 . .
C56 C55 C54 121.5(2) . .
C56 C55 H55 119.2 . .
C54 C55 H55 119.2 . .
C70 C71 C73 113.53(19) . .
C70 C71 C72 110.49(19) . .
C73 C71 C72 110.95(19) . .
C70 C71 H71 107.2 . .
C73 C71 H71 107.2 . .
C72 C71 H71 107.2 . .
C54 C61 C63 110.08(19) . .
C54 C61 C62 113.20(19) . .
C63 C61 C62 110.0(2) . .
C54 C61 H61 107.8 . .
C63 C61 H61 107.8 . .
C62 C61 H61 107.8 . .
C55 C56 C64 119.5(2) . .
C55 C56 H56 120.2 . .
C64 C56 H56 120.2 . .
C68 C69 C70 121.2(2) . .
C68 C69 H69 119.4 . .
C70 C69 H69 119.4 . .
C66 C65 C70 119.49(19) . .
C66 C65 N2 122.0(2) . .
C70 C65 N2 118.4(2) . .
C10 C5 C6 119.2(2) . .
C10 C5 C4 121.6(2) . .
C6 C5 C4 119.1(2) . .
C67 C68 C69 119.3(2) . .
C67 C68 H68 120.3 . .
C69 C68 H68 120.3 . .
C13 C14 C3 121.7(2) . .
C13 C14 H14 119.2 . .
C3 C14 H14 119.2 . .
C66 C111 C014 109.90(19) . .
C66 C111 C015 112.9(2) . .
C014 C111 C015 110.3(2) . .
C11 C4 C3 118.5(2) . .
C11 C4 C5 122.3(2) . .
C3 C4 C5 119.1(2) . .
C7 C8 C9 120.3(2) . .
C7 C8 H8 119.9 . .
C9 C8 H8 119.9 . .
C14 C13 C12 120.4(2) . .
C14 C13 H13 119.8 . .
C12 C13 H13 119.8 . .
C58 C60 H60A 109.5 . .
C58 C60 H60B 109.5 . .
H60A C60 H60B 109.5 . .
C58 C60 H60C 109.5 . .
H60A C60 H60C 109.5 . .
H60B C60 H60C 109.5 . .
C61 C63 H63A 109.5 . .
C61 C63 H63B 109.5 . .
H63A C63 H63B 109.5 . .
C61 C63 H63C 109.5 . .
H63A C63 H63C 109.5 . .
H63B C63 H63C 109.5 . .
C9 C10 C5 121.6(2) . .
C9 C10 H10 119.2 . .
C5 C10 H10 119.2 . .
C10 C9 C8 119.6(2) . .
C10 C9 H9 120.2 . .
C8 C9 H9 120.2 . .
C71 C73 H73A 109.5 . .
C71 C73 H73B 109.5 . .
H73A C73 H73B 109.5 . .
C71 C73 H73C 109.5 . .
H73A C73 H73C 109.5 . .
H73B C73 H73C 109.5 . .
C58 C59 H59A 109.5 . .
C58 C59 H59B 109.5 . .
H59A C59 H59B 109.5 . .
C58 C59 H59C 109.5 . .
H59A C59 H59C 109.5 . .
H59B C59 H59C 109.5 . .
C111 C014 H01A 109.5 . .
C111 C014 H01B 109.5 . .
H01A C014 H01B 109.5 . .
C111 C014 H01C 109.5 . .
H01A C014 H01C 109.5 . .
H01B C014 H01C 109.5 . .
C111 C015 H01D 109.5 . .
C111 C015 H01E 109.5 . .
H01D C015 H01E 109.5 . .
C111 C015 H01F 109.5 . .
H01D C015 H01F 109.5 . .
H01E C015 H01F 109.5 . .
C71 C72 H72A 109.5 . .
C71 C72 H72B 109.5 . .
H72A C72 H72B 109.5 . .
C71 C72 H72C 109.5 . .
H72A C72 H72C 109.5 . .
H72B C72 H72C 109.5 . .
O4 C41 C42 105.9(2) . .
O4 C41 H41A 110.6 . .
C42 C41 H41A 110.6 . .
O4 C41 H41B 110.6 . .
C42 C41 H41B 110.6 . .
H41A C41 H41B 108.7 . .
C12 C11 C4 122.3(2) . .
C12 C11 H11 118.8 . .
C4 C11 H11 118.8 . .
C11 C12 C13 119.4(2) . .
C11 C12 H12 120.3 . .
C13 C12 H12 120.3 . .
C44 C43 C42 101.4(2) . .
C44 C43 H43A 111.5 . .
C42 C43 H43A 111.5 . .
C44 C43 H43B 111.5 . .
C42 C43 H43B 111.5 . .
H43A C43 H43B 109.3 . .
C61 C62 H62A 109.5 . .
C61 C62 H62B 109.5 . .
H62A C62 H62B 109.5 . .
C61 C62 H62C 109.5 . .
H62A C62 H62C 109.5 . .
H62B C62 H62C 109.5 . .
O5 C45 C46 104.3(2) . .
O5 C45 H45A 110.9 . .
C46 C45 H45A 110.9 . .
O5 C45 H45B 110.9 . .
C46 C45 H45B 110.9 . .
H45A C45 H45B 108.9 . .
C43 C42 C41 103.1(2) . .
C43 C42 H42A 111.1 . .
C41 C42 H42A 111.1 . .
C43 C42 H42B 111.1 . .
C41 C42 H42B 111.1 . .
H42A C42 H42B 109.1 . .
O4 C44 C43 105.9(2) . .
O4 C44 H44A 110.6 . .
C43 C44 H44A 110.6 . .
O4 C44 H44B 110.6 . .
C43 C44 H44B 110.6 . .
H44A C44 H44B 108.7 . .
C49 C50 C51 102.9(3) . .
C49 C50 H50A 111.2 . .
C51 C50 H50A 111.2 . .
C49 C50 H50B 111.2 . .
C51 C50 H50B 111.2 . .
H50A C50 H50B 109.1 . .
C45 C46 C47 103.3(2) . .
C45 C46 H46A 111.1 . .
C47 C46 H46A 111.1 . .
C45 C46 H46B 111.1 . .
C47 C46 H46B 111.1 . .
H46A C46 H46B 109.1 . .
O6 C49 C50 105.0(2) . .
O6 C49 H49A 110.7 . .
C50 C49 H49A 110.7 . .
O6 C49 H49B 110.7 . .
C50 C49 H49B 110.7 . .
H49A C49 H49B 108.8 . .
O5 C48 C47 105.5(2) . .
O5 C48 H48A 110.6 . .
C47 C48 H48A 110.6 . .
O5 C48 H48B 110.6 . .
C47 C48 H48B 110.6 . .
H48A C48 H48B 108.8 . .
O6 C52 C51 107.0(2) . .
O6 C52 H52A 110.3 . .
C51 C52 H52A 110.3 . .
O6 C52 H52B 110.3 . .
C51 C52 H52B 110.3 . .
H52A C52 H52B 108.6 . .
C46 C47 C48 104.4(3) . .
C46 C47 H47A 110.9 . .
C48 C47 H47A 110.9 . .
C46 C47 H47B 110.9 . .
C48 C47 H47B 110.9 . .
H47A C47 H47B 108.9 . .
C52 C51 C50 104.8(2) . .
C52 C51 H51A 110.8 . .
C50 C51 H51A 110.8 . .
C52 C51 H51B 110.8 . .
C50 C51 H51B 110.8 . .
H51A C51 H51B 108.9 . .

loop_
_geom_bond_atom_site_label_1
_geom_bond_atom_site_label_2
_geom_bond_distance
_geom_bond_site_symmetry_2
K1 O6 2.6582(19) .
K1 O4 2.6688(19) .
K1 O5 2.721(2) .
K1 C2 2.890(2) .
K1 C1 3.013(2) .
K1 N2 3.205(2) .
K1 C3 3.302(2) .
K1 N1 3.435(2) .
K1 C6 3.529(2) .
K1 Mg1 4.0276(11) .
Mg1 N1 2.0442(19) .
Mg1 N2 2.0604(19) .
Mg1 Mg1 2.9568(14) 2_666
N2 C2 1.400(3) .
N2 C65 1.420(3) .
N1 C1 1.393(3) .
N1 C53 1.416(3) .
O6 C49 1.427(3) .
O6 C52 1.435(3) .
O5 C45 1.429(3) .
O5 C48 1.439(3) .
O4 C44 1.434(3) .
O4 C41 1.444(3) .
C53 C57 1.410(3) .
C53 C54 1.418(3) .
C2 C1 1.415(3) .
C2 C3 1.446(3) .
C1 C6 1.456(3) .
C57 C64 1.393(3) .
C57 C58 1.531(3) .
C54 C55 1.396(3) .
C54 C61 1.518(3) .
C6 C5 1.420(3) .
C6 C7 1.431(3) .
C66 C67 1.398(3) .
C66 C65 1.411(3) .
C66 C111 1.526(3) .
C3 C14 1.429(3) .
C3 C4 1.431(3) .
C64 C56 1.386(3) .
C64 H64 0.9500 .
C70 C69 1.396(3) .
C70 C65 1.412(3) .
C70 C71 1.522(3) .
C58 C59 1.514(3) .
C58 C60 1.534(3) .
C58 H58 1.0000 .
C7 C8 1.368(3) .
C7 H7 0.9500 .
C67 C68 1.376(3) .
C67 H67 0.9500 .
C55 C56 1.379(3) .
C55 H55 0.9500 .
C71 C73 1.527(3) .
C71 C72 1.532(3) .
C71 H71 1.0000 .
C61 C63 1.529(3) .
C61 C62 1.542(3) .
C61 H61 1.0000 .
C56 H56 0.9500 .
C69 C68 1.382(3) .
C69 H69 0.9500 .
C5 C10 1.413(3) .
C5 C4 1.454(3) .
C68 H68 0.9500 .
C14 C13 1.363(3) .
C14 H14 0.9500 .
C111 C014 1.535(3) .
C111 C015 1.540(3) .
C4 C11 1.404(3) .
C8 C9 1.392(3) .
C8 H8 0.9500 .
C13 C12 1.395(4) .
C13 H13 0.9500 .
C60 H60A 0.9800 .
C60 H60B 0.9800 .
C60 H60C 0.9800 .
C63 H63A 0.9800 .
C63 H63B 0.9800 .
C63 H63C 0.9800 .
C10 C9 1.375(4) .
C10 H10 0.9500 .
C9 H9 0.9500 .
C73 H73A 0.9800 .
C73 H73B 0.9800 .
C73 H73C 0.9800 .
C59 H59A 0.9800 .
C59 H59B 0.9800 .
C59 H59C 0.9800 .
C014 H01A 0.9800 .
C014 H01B 0.9800 .
C014 H01C 0.9800 .
C015 H01D 0.9800 .
C015 H01E 0.9800 .
C015 H01F 0.9800 .
C72 H72A 0.9800 .
C72 H72B 0.9800 .
C72 H72C 0.9800 .
C41 C42 1.512(4) .
C41 H41A 0.9900 .
C41 H41B 0.9900 .
C11 C12 1.367(4) .
C11 H11 0.9500 .
C12 H12 0.9500 .
C43 C44 1.505(4) .
C43 C42 1.508(4) .
C43 H43A 0.9900 .
C43 H43B 0.9900 .
C62 H62A 0.9800 .
C62 H62B 0.9800 .
C62 H62C 0.9800 .
C45 C46 1.504(4) .
C45 H45A 0.9900 .
C45 H45B 0.9900 .
C42 H42A 0.9900 .
C42 H42B 0.9900 .
C44 H44A 0.9900 .
C44 H44B 0.9900 .
C50 C49 1.512(4) .
C50 C51 1.521(4) .
C50 H50A 0.9900 .
C50 H50B 0.9900 .
C46 C47 1.521(4) .
C46 H46A 0.9900 .
C46 H46B 0.9900 .
C49 H49A 0.9900 .
C49 H49B 0.9900 .
C48 C47 1.529(4) .
C48 H48A 0.9900 .
C48 H48B 0.9900 .
C52 C51 1.512(4) .
C52 H52A 0.9900 .
C52 H52B 0.9900 .
C47 H47A 0.9900 .
C47 H47B 0.9900 .
C51 H51A 0.9900 .
C51 H51B 0.9900 .
